data_7057052
loop_
_publ_author_name
'Mahmoudi, Ghodrat'
'Zangrando, Ennio'
'Mitoraj, Mariusz P.'
'Gurbanov, Atash V.'
'Zubkov, Fedor I.'
'Moosavifar, Maryam'
'Konyaeva, Irina A.'
'Kirillov, Alexander M.'
'Safin, Damir A.'

_publ_section_title
;
 Extended lead(ii) architectures engineered via tetrel bonding
 interactions
;
_journal_issue 7
_journal_name_full 'New Journal of Chemistry'
_journal_page_first 4959
_journal_paper_doi 10.1039/C8NJ00525G
_journal_volume 42
_journal_year 2018
_chemical_formula_moiety 'C13 H12 N4 O2 Pb'
_chemical_formula_sum 'C13 H12 N4 O2 Pb'
_chemical_formula_weight 463.46
_space_group_crystal_system triclinic
_space_group_IT_number 2
_space_group_name_Hall '-P 1'
_space_group_name_H-M_alt 'P -1'
_symmetry_space_group_name_Hall '-P 1'
_symmetry_space_group_name_H-M 'P -1'
_atom_sites_solution_hydrogens geom
_audit_creation_method SHELXL-2014/7
_audit_update_record
;
2017-09-17 deposited with the CCDC.
2018-02-22 downloaded from the CCDC.
;
_cell_angle_alpha 93.2160(10)
_cell_angle_beta 100.9110(10)
_cell_angle_gamma 105.0700(10)
_cell_formula_units_Z 2
_cell_length_a 7.2696(6)
_cell_length_b 9.6656(9)
_cell_length_c 10.0853(9)
_cell_measurement_reflns_used 2754
_cell_measurement_temperature 193(2)
_cell_measurement_theta_max 24.35
_cell_measurement_theta_min 2.31
_cell_volume 667.75(10)
_computing_cell_refinement 'Bruker SAINT'
_computing_data_collection 'Bruker SMART'
_computing_data_reduction 'Bruker SAINT'
_computing_molecular_graphics 'Diamond v.3.2f (Crystal Impact GbR, 2008)'
_computing_publication_material 'WinGX publication routines (Farrugia, 1999)'
_computing_structure_refinement 'SHELXL-2014/7 (Sheldrick, 2014)'
_computing_structure_solution 'SHELXS-97 (Sheldrick, 1990)'
_diffrn_ambient_temperature 193(2)
_diffrn_measured_fraction_theta_full 0.987
_diffrn_measured_fraction_theta_max 0.987
_diffrn_measurement_device_type 'Bruker SMART1000 CCD'
_diffrn_measurement_method '\f and \w scans'
_diffrn_radiation_monochromator graphite
_diffrn_radiation_source 'fine-focus sealed tube'
_diffrn_radiation_type MoK\a
_diffrn_radiation_wavelength 0.71073
_diffrn_reflns_av_R_equivalents 0.0320
_diffrn_reflns_av_unetI/netI 0.0554
_diffrn_reflns_Laue_measured_fraction_full 0.987
_diffrn_reflns_Laue_measured_fraction_max 0.987
_diffrn_reflns_limit_h_max 8
_diffrn_reflns_limit_h_min -7
_diffrn_reflns_limit_k_max 9
_diffrn_reflns_limit_k_min -11
_diffrn_reflns_limit_l_max 11
_diffrn_reflns_limit_l_min -11
_diffrn_reflns_number 3588
_diffrn_reflns_point_group_measured_fraction_full 0.987
_diffrn_reflns_point_group_measured_fraction_max 0.987
_diffrn_reflns_theta_full 25.042
_diffrn_reflns_theta_max 25.042
_diffrn_reflns_theta_min 2.069
_exptl_absorpt_coefficient_mu 12.640
_exptl_absorpt_correction_T_max 0.3003
_exptl_absorpt_correction_T_min 0.0619
_exptl_absorpt_correction_type multi-scan
_exptl_crystal_colour yellow
_exptl_crystal_density_diffrn 2.305
_exptl_crystal_density_method 'not measured'
_exptl_crystal_description prism
_exptl_crystal_F_000 432
_exptl_crystal_size_max 0.440
_exptl_crystal_size_mid 0.180
_exptl_crystal_size_min 0.130
_refine_diff_density_max 2.257
_refine_diff_density_min -2.766
_refine_diff_density_rms 0.267
_refine_ls_extinction_method none
_refine_ls_goodness_of_fit_ref 1.036
_refine_ls_hydrogen_treatment constr
_refine_ls_matrix_type full
_refine_ls_number_parameters 182
_refine_ls_number_reflns 2329
_refine_ls_number_restraints 0
_refine_ls_restrained_S_all 1.036
_refine_ls_R_factor_all 0.0364
_refine_ls_R_factor_gt 0.0340
_refine_ls_shift/su_max 0.000
_refine_ls_shift/su_mean 0.000
_refine_ls_structure_factor_coef Fsqd
_refine_ls_weighting_details 'w=1/[\s^2^(Fo^2^)+(0.0604P)^2^] where P=(Fo^2^+2Fc^2^)/3'
_refine_ls_weighting_scheme calc
_refine_ls_wR_factor_gt 0.0893
_refine_ls_wR_factor_ref 0.0912
_reflns_Friedel_coverage 0.000
_reflns_number_gt 2171
_reflns_number_total 2329
_reflns_threshold_expression 'I > 2\s(I)'
_cod_data_source_file c8nj00525g2.cif
_cod_data_source_block 2
_cod_depositor_comments 'Adding full bibliography for 7057051--7057054.cif.'
_cod_database_code 7057052
_shelx_shelxl_version_number 2014/7
_shelx_space_group_comment
;
The symmetry employed for this shelxl refinement is uniquely defined
by the following loop, which should always be used as a source of
symmetry information in preference to the above space-group names.
They are only intended as comments.
;
_shelx_estimated_absorpt_t_min 0.072
_shelx_estimated_absorpt_t_max 0.290
_exptl_absorpt_special_details
;
 ?
;

loop_
_space_group_symop_operation_xyz
'x, y, z'
'-x, -y, -z'

loop_
_atom_site_label
_atom_site_type_symbol
_atom_site_fract_x
_atom_site_fract_y
_atom_site_fract_z
_atom_site_U_iso_or_equiv
_atom_site_adp_type
_atom_site_occupancy
_atom_site_site_symmetry_order
_atom_site_calc_flag
_atom_site_refinement_flags_posn
_atom_site_refinement_flags_adp
Pb Pb 0.27717(3) 0.07250(2) 0.50631(2) 0.01525(14) Uani 1 1 d . .
O1 O 0.4583(8) 0.3238(5) 0.6090(5) 0.0231(12) Uani 1 1 d . .
N4 N 0.8162(10) 0.7363(8) 0.6906(7) 0.0244(16) Uani 1 1 d . .
N3 N 0.6238(9) 0.2517(6) 0.8031(6) 0.0194(14) Uani 1 1 d . .
N2 N 0.5068(8) 0.1154(6) 0.7523(6) 0.0159(13) Uani 1 1 d . .
N1 N 0.3047(9) -0.1582(6) 0.6456(6) 0.0196(14) Uani 1 1 d . .
C1 C 0.7128(11) 0.5987(8) 0.6647(8) 0.0189(16) Uani 1 1 d . .
H1 H 0.6352 0.5662 0.5760 0.023 Uiso 1 1 calc R U
C2 C 0.7112(10) 0.4994(8) 0.7594(7) 0.0156(15) Uani 1 1 d . .
C3 C 0.8226(10) 0.5468(7) 0.8885(8) 0.0183(15) Uani 1 1 d . .
H3 H 0.8240 0.4826 0.9564 0.022 Uiso 1 1 calc R U
C4 C 0.9330(11) 0.6903(8) 0.9180(8) 0.0229(17) Uani 1 1 d . .
H4 H 1.0122 0.7258 1.0058 0.027 Uiso 1 1 calc R U
C5 C 0.9242(12) 0.7799(8) 0.8160(9) 0.0233(18) Uani 1 1 d . .
H5 H 0.9991 0.8778 0.8363 0.028 Uiso 1 1 calc R U
C6 C 0.5858(10) 0.3480(8) 0.7176(7) 0.0157(15) Uani 1 1 d . .
C7 C 0.5304(11) 0.0140(8) 0.8232(8) 0.0187(15) Uani 1 1 d . .
H7 H 0.6194 0.0343 0.9086 0.022 Uiso 1 1 calc R U
C8 C 0.4166(11) -0.1366(8) 0.7704(8) 0.0206(16) Uani 1 1 d . .
C9 C 0.2090(12) -0.2937(8) 0.5940(9) 0.0277(18) Uani 1 1 d . .
H9 H 0.1325 -0.3097 0.5042 0.033 Uiso 1 1 calc R U
C10 C 0.2147(13) -0.4111(9) 0.6633(9) 0.0274(19) Uani 1 1 d . .
H10 H 0.1423 -0.5055 0.6231 0.033 Uiso 1 1 calc R U
C11 C 0.3280(13) -0.3886(9) 0.7923(10) 0.0267(19) Uani 1 1 d . .
H11 H 0.3363 -0.4678 0.8426 0.032 Uiso 1 1 calc R U
C12 C 0.4306(12) -0.2484(8) 0.8486(8) 0.0213(16) Uani 1 1 d . .
H12 H 0.5080 -0.2300 0.9382 0.026 Uiso 1 1 calc R U
C13 C 0.0757(13) 0.1756(9) 0.7363(9) 0.0258(19) Uani 1 1 d . .
H13A H 0.1526 0.1351 0.8063 0.039 Uiso 1 1 calc R U
H13B H -0.0509 0.1714 0.7588 0.039 Uiso 1 1 calc R U
H13C H 0.1454 0.2762 0.7320 0.039 Uiso 1 1 calc R U
O2 O 0.0470(7) 0.0959(5) 0.6102(5) 0.0219(12) Uani 1 1 d . .

loop_
_atom_site_aniso_label
_atom_site_aniso_U_11
_atom_site_aniso_U_22
_atom_site_aniso_U_33
_atom_site_aniso_U_23
_atom_site_aniso_U_13
_atom_site_aniso_U_12
Pb 0.01372(19) 0.01644(19) 0.01370(19) 0.00038(12) 0.00367(12) 0.00057(12)
O1 0.023(3) 0.020(3) 0.023(3) 0.004(2) -0.003(2) 0.004(2)
N4 0.023(4) 0.023(4) 0.022(4) 0.004(3) 0.001(3) -0.001(3)
N3 0.020(3) 0.017(3) 0.019(3) 0.003(3) 0.006(3) 0.001(2)
N2 0.010(3) 0.019(3) 0.019(3) 0.004(2) 0.002(2) 0.004(2)
N1 0.020(3) 0.014(3) 0.020(4) 0.003(3) 0.004(3) -0.004(2)
C1 0.022(4) 0.018(4) 0.014(4) 0.004(3) 0.002(3) 0.000(3)
C2 0.014(4) 0.017(4) 0.014(4) 0.003(3) 0.001(3) 0.003(3)
C3 0.019(4) 0.017(4) 0.016(4) 0.002(3) 0.001(3) 0.002(3)
C4 0.021(4) 0.022(4) 0.022(4) -0.004(3) -0.001(3) 0.004(3)
C5 0.022(4) 0.013(4) 0.028(5) -0.001(3) 0.003(3) -0.003(3)
C6 0.014(4) 0.016(4) 0.015(4) 0.000(3) 0.001(3) 0.000(3)
C7 0.018(4) 0.021(4) 0.014(4) -0.001(3) 0.000(3) 0.002(3)
C8 0.022(4) 0.023(4) 0.018(4) 0.001(3) 0.008(3) 0.006(3)
C9 0.025(4) 0.019(4) 0.030(5) -0.002(3) -0.002(4) -0.003(3)
C10 0.029(5) 0.014(4) 0.036(5) -0.001(3) 0.013(4) -0.003(3)
C11 0.034(5) 0.020(4) 0.033(5) 0.014(4) 0.015(4) 0.012(3)
C12 0.028(4) 0.019(4) 0.019(4) 0.008(3) 0.012(3) 0.004(3)
C13 0.031(5) 0.022(4) 0.022(4) -0.008(3) 0.012(4) 0.001(3)
O2 0.018(3) 0.025(3) 0.020(3) -0.006(2) 0.005(2) 0.003(2)

loop_
_atom_type_symbol
_atom_type_description
_atom_type_scat_dispersion_real
_atom_type_scat_dispersion_imag
_atom_type_scat_source
C C 0.0033 0.0016 'International Tables Vol C Tables 4.2.6.8 and 6.1.1.4'
H H 0.0000 0.0000 'International Tables Vol C Tables 4.2.6.8 and 6.1.1.4'
N N 0.0061 0.0033 'International Tables Vol C Tables 4.2.6.8 and 6.1.1.4'
O O 0.0106 0.0060 'International Tables Vol C Tables 4.2.6.8 and 6.1.1.4'
Pb Pb -3.3944 10.1111 'International Tables Vol C Tables 4.2.6.8 and 6.1.1.4'

loop_
_geom_angle_atom_site_label_1
_geom_angle_atom_site_label_2
_geom_angle_atom_site_label_3
_geom_angle
_geom_angle_site_symmetry_1
_geom_angle_site_symmetry_3
O2 Pb O1 86.62(18) . .
O2 Pb O2 68.89(19) . 2_556
O1 Pb O2 146.12(18) . 2_556
O2 Pb N2 86.25(19) . .
O1 Pb N2 60.51(17) . .
O2 Pb N2 136.24(18) 2_556 .
O2 Pb N1 88.4(2) . .
O1 Pb N1 120.95(18) . .
O2 Pb N1 82.66(18) 2_556 .
N2 Pb N1 60.45(18) . .
C6 O1 Pb 121.4(5) . .
C1 N4 C5 117.0(7) . .
C6 N3 N2 110.2(6) . .
C7 N2 N3 116.3(6) . .
C7 N2 Pb 123.6(5) . .
N3 N2 Pb 119.7(4) . .
C9 N1 C8 118.0(7) . .
C9 N1 Pb 122.4(5) . .
C8 N1 Pb 119.6(5) . .
N4 C1 C2 124.1(7) . .
N4 C1 H1 118.0 . .
C2 C1 H1 118.0 . .
C3 C2 C1 118.0(7) . .
C3 C2 C6 123.3(7) . .
C1 C2 C6 118.7(7) . .
C2 C3 C4 119.0(7) . .
C2 C3 H3 120.5 . .
C4 C3 H3 120.5 . .
C5 C4 C3 118.2(7) . .
C5 C4 H4 120.9 . .
C3 C4 H4 120.9 . .
N4 C5 C4 123.7(7) . .
N4 C5 H5 118.2 . .
C4 C5 H5 118.2 . .
O1 C6 N3 127.2(6) . .
O1 C6 C2 117.9(7) . .
N3 C6 C2 114.9(6) . .
N2 C7 C8 119.0(7) . .
N2 C7 H7 120.5 . .
C8 C7 H7 120.5 . .
N1 C8 C12 122.4(7) . .
N1 C8 C7 117.2(7) . .
C12 C8 C7 120.3(7) . .
N1 C9 C10 123.7(8) . .
N1 C9 H9 118.1 . .
C10 C9 H9 118.1 . .
C9 C10 C11 118.3(7) . .
C9 C10 H10 120.8 . .
C11 C10 H10 120.8 . .
C10 C11 C12 119.3(8) . .
C10 C11 H11 120.4 . .
C12 C11 H11 120.4 . .
C8 C12 C11 118.3(8) . .
C8 C12 H12 120.9 . .
C11 C12 H12 120.9 . .
O2 C13 H13A 109.5 . .
O2 C13 H13B 109.5 . .
H13A C13 H13B 109.5 . .
O2 C13 H13C 109.5 . .
H13A C13 H13C 109.5 . .
H13B C13 H13C 109.5 . .
C13 O2 Pb 125.6(5) . .
C13 O2 Pb 122.6(5) . 2_556
Pb O2 Pb 111.11(19) . 2_556

loop_
_geom_bond_atom_site_label_1
_geom_bond_atom_site_label_2
_geom_bond_distance
_geom_bond_site_symmetry_2
Pb O2 2.187(5) .
Pb O1 2.499(5) .
Pb O2 2.515(5) 2_556
Pb N2 2.659(6) .
Pb N1 2.732(6) .
O1 C6 1.260(9) .
N4 C1 1.330(10) .
N4 C5 1.337(11) .
N3 C6 1.349(10) .
N3 N2 1.378(8) .
N2 C7 1.273(10) .
N1 C9 1.336(9) .
N1 C8 1.335(10) .
C1 C2 1.391(10) .
C1 H1 0.9500 .
C2 C3 1.379(10) .
C2 C6 1.497(10) .
C3 C4 1.393(10) .
C3 H3 0.9500 .
C4 C5 1.384(12) .
C4 H4 0.9500 .
C5 H5 0.9500 .
C7 C8 1.485(10) .
C7 H7 0.9500 .
C8 C12 1.387(11) .
C9 C10 1.371(12) .
C9 H9 0.9500 .
C10 C11 1.374(13) .
C10 H10 0.9500 .
C11 C12 1.393(11) .
C11 H11 0.9500 .
C12 H12 0.9500 .
C13 O2 1.400(9) .
C13 H13A 0.9800 .
C13 H13B 0.9800 .
C13 H13C 0.9800 .
O2 Pb 2.515(5) 2_556

loop_
_geom_torsion_atom_site_label_1
_geom_torsion_atom_site_label_2
_geom_torsion_atom_site_label_3
_geom_torsion_atom_site_label_4
_geom_torsion
C6 N3 N2 C7 179.2(7)
C6 N3 N2 Pb 5.6(7)
C5 N4 C1 C2 -0.1(12)
N4 C1 C2 C3 0.5(12)
N4 C1 C2 C6 179.1(7)
C1 C2 C3 C4 -0.8(11)
C6 C2 C3 C4 -179.3(7)
C2 C3 C4 C5 0.7(11)
C1 N4 C5 C4 -0.1(13)
C3 C4 C5 N4 -0.2(12)
Pb O1 C6 N3 -10.5(10)
Pb O1 C6 C2 169.6(5)
N2 N3 C6 O1 2.8(10)
N2 N3 C6 C2 -177.3(6)
C3 C2 C6 O1 164.4(7)
C1 C2 C6 O1 -14.1(10)
C3 C2 C6 N3 -15.5(11)
C1 C2 C6 N3 166.0(7)
N3 N2 C7 C8 -176.6(6)
Pb N2 C7 C8 -3.4(9)
C9 N1 C8 C12 -2.4(11)
Pb N1 C8 C12 177.3(5)
C9 N1 C8 C7 176.8(7)
Pb N1 C8 C7 -3.6(9)
N2 C7 C8 N1 4.6(10)
N2 C7 C8 C12 -176.2(7)
C8 N1 C9 C10 2.0(12)
Pb N1 C9 C10 -177.7(6)
N1 C9 C10 C11 -1.1(13)
C9 C10 C11 C12 0.7(13)
N1 C8 C12 C11 2.0(11)
C7 C8 C12 C11 -177.1(7)
C10 C11 C12 C8 -1.1(12)
